data_4078070
loop_
_publ_author_name
'Dahcheh, Fatme'
'Stephan, Douglas W.'

_publ_section_title
;
 Ruthenium and Rhodium Complexes of Thioether-Alkynylborates
;
_journal_issue 8
_journal_name_full Organometallics
_journal_page_first 3222
_journal_paper_doi 10.1021/om300075r
_journal_volume 31
_journal_year 2012
_chemical_formula_sum 'C71 H57 B F10 O0 P2 Rh S'
_chemical_formula_weight 1307.89
_space_group_IT_number 14
_symmetry_cell_setting monoclinic
_symmetry_space_group_name_Hall '-P 2ybc'
_symmetry_space_group_name_H-M 'P 1 21/c 1'
_atom_sites_solution_hydrogens geom
_atom_sites_solution_primary direct
_atom_sites_solution_secondary difmap
_audit_creation_method SHELXL-97
_cell_angle_alpha 90.00
_cell_angle_beta 98.8090(10)
_cell_angle_gamma 90.00
_cell_formula_units_Z 4
_cell_length_a 11.3327(4)
_cell_length_b 21.2938(7)
_cell_length_c 25.8710(10)
_cell_measurement_reflns_used 9962
_cell_measurement_temperature 223(2)
_cell_measurement_theta_max 26.47
_cell_measurement_theta_min 2.30
_cell_volume 6169.5(4)
_computing_cell_refinement 'Bruker SAINT'
_computing_data_collection 'Bruker APEX2'
_computing_data_reduction 'Bruker SAINT'
_computing_molecular_graphics 'Bruker SHELXTL'
_computing_publication_material 'Bruker SHELXTL'
_computing_structure_refinement 'SHELXL-97 (Sheldrick, 1997)'
_computing_structure_solution 'SHELXS-97 (Sheldrick, 1990)'
_diffrn_ambient_temperature 223(2)
_diffrn_measured_fraction_theta_full 0.984
_diffrn_measured_fraction_theta_max 0.984
_diffrn_measurement_device_type 'Bruker APEX-II CCD'
_diffrn_measurement_method '\f and \w scans'
_diffrn_radiation_monochromator graphite
_diffrn_radiation_source 'fine-focus sealed tube'
_diffrn_radiation_type MoK\a
_diffrn_radiation_wavelength 0.71073
_diffrn_reflns_av_R_equivalents 0.0453
_diffrn_reflns_av_sigmaI/netI 0.0556
_diffrn_reflns_limit_h_max 12
_diffrn_reflns_limit_h_min -14
_diffrn_reflns_limit_k_max 27
_diffrn_reflns_limit_k_min -22
_diffrn_reflns_limit_l_max 33
_diffrn_reflns_limit_l_min -33
_diffrn_reflns_number 53991
_diffrn_reflns_theta_full 27.48
_diffrn_reflns_theta_max 27.48
_diffrn_reflns_theta_min 1.86
_diffrn_standards_number 0
_exptl_absorpt_coefficient_mu 0.435
_exptl_absorpt_correction_T_max 0.9578
_exptl_absorpt_correction_T_min 0.9376
_exptl_absorpt_correction_type multi-scan
_exptl_absorpt_process_details sadabs
_exptl_crystal_colour orange
_exptl_crystal_density_diffrn 1.408
_exptl_crystal_density_method 'not measured'
_exptl_crystal_description needle
_exptl_crystal_F_000 2676
_exptl_crystal_size_max 0.15
_exptl_crystal_size_mid 0.15
_exptl_crystal_size_min 0.10
_refine_diff_density_max 0.887
_refine_diff_density_min -0.598
_refine_diff_density_rms 0.069
_refine_ls_extinction_method none
_refine_ls_goodness_of_fit_ref 1.013
_refine_ls_hydrogen_treatment constr
_refine_ls_matrix_type full
_refine_ls_number_parameters 735
_refine_ls_number_reflns 13935
_refine_ls_number_restraints 0
_refine_ls_restrained_S_all 1.013
_refine_ls_R_factor_all 0.0751
_refine_ls_R_factor_gt 0.0438
_refine_ls_shift/su_max 0.002
_refine_ls_shift/su_mean 0.000
_refine_ls_structure_factor_coef Fsqd
_refine_ls_weighting_details 'calc w=1/[\s^2^(Fo^2^)+(0.0487P)^2^+3.1280P] where P=(Fo^2^+2Fc^2^)/3'
_refine_ls_weighting_scheme calc
_refine_ls_wR_factor_gt 0.0967
_refine_ls_wR_factor_ref 0.1082
_reflns_number_gt 9854
_reflns_number_total 13935
_reflns_threshold_expression >2sigma(I)
_cod_data_source_file om300075r_si_003.cif
_cod_data_source_block fd036_0m
_cod_depositor_comments
;
The following automatic conversions were performed:

'_symmetry_cell_setting' value 'Monoclinic' changed to 'monoclinic'
according to /home/saulius/struct/CIF-dictionaries/cif_core.dic
dictionary named 'cif_core.dic' version 2.4.1 from 2010-06-29.

Automatic conversion script
Id: cif_fix_values 1715 2011-07-08 13:25:40Z adriana 
;
_cod_original_sg_symbol_H-M P2(1)/c
_cod_database_code 4078070

loop_
_symmetry_equiv_pos_as_xyz
'x, y, z'
'-x, y+1/2, -z+1/2'
'-x, -y, -z'
'x, -y-1/2, z-1/2'

loop_
_atom_site_label
_atom_site_type_symbol
_atom_site_fract_x
_atom_site_fract_y
_atom_site_fract_z
_atom_site_U_iso_or_equiv
_atom_site_adp_type
_atom_site_occupancy
_atom_site_symmetry_multiplicity
_atom_site_calc_flag
_atom_site_refinement_flags
Rh1 Rh 0.359275(18) 0.675722(10) 0.269314(8) 0.02416(7) Uani 1 1 d .
S1 S 0.55505(6) 0.71914(3) 0.27304(3) 0.03064(16) Uani 1 1 d .
P1 P 0.42580(6) 0.59311(3) 0.22335(3) 0.02826(16) Uani 1 1 d .
P2 P 0.18771(6) 0.62678(3) 0.28150(3) 0.02627(16) Uani 1 1 d .
F2 F 0.3258(2) 0.99089(9) 0.40122(9) 0.0685(6) Uani 1 1 d .
F3 F 0.5427(2) 1.01899(9) 0.45754(8) 0.0703(6) Uani 1 1 d .
F4 F 0.70834(19) 0.92661(10) 0.47879(8) 0.0664(6) Uani 1 1 d .
F5 F 0.66895(17) 0.81326(9) 0.43632(8) 0.0574(5) Uani 1 1 d .
F1 F 0.28256(16) 0.87829(8) 0.35937(8) 0.0527(5) Uani 1 1 d .
F9 F 0.6304(2) 0.57661(11) 0.46445(10) 0.0875(8) Uani 1 1 d .
F8 F 0.4506(3) 0.57847(11) 0.52296(9) 0.0892(8) Uani 1 1 d .
F7 F 0.2894(2) 0.67453(10) 0.51037(8) 0.0670(6) Uani 1 1 d .
F6 F 0.30423(15) 0.76343(8) 0.43946(7) 0.0435(4) Uani 1 1 d .
F10 F 0.64829(17) 0.66513(10) 0.39401(8) 0.0604(6) Uani 1 1 d .
C21 C 0.5739(3) 0.77296(15) 0.32858(12) 0.0397(7) Uani 1 1 d .
H21A H 0.6495 0.7631 0.3509 0.048 Uiso 1 1 calc R
H21B H 0.5801 0.8158 0.3154 0.048 Uiso 1 1 calc R
C8 C 0.3502(2) 0.76146(12) 0.32159(11) 0.0280(6) Uani 1 1 d .
C7 C 0.2762(2) 0.76807(12) 0.28212(11) 0.0308(6) Uani 1 1 d .
C6 C 0.1805(3) 0.79513(13) 0.24490(12) 0.0361(7) Uani 1 1 d .
C5 C 0.0833(3) 0.82332(16) 0.26256(18) 0.0587(10) Uani 1 1 d .
H5A H 0.0775 0.8238 0.2984 0.070 Uiso 1 1 calc R
C4 C -0.0051(3) 0.8508(2) 0.2266(2) 0.0854(16) Uani 1 1 d .
H4A H -0.0708 0.8699 0.2384 0.102 Uiso 1 1 calc R
C3 C 0.0014(4) 0.8505(2) 0.1745(2) 0.0875(17) Uani 1 1 d .
H3A H -0.0600 0.8688 0.1507 0.105 Uiso 1 1 calc R
C2 C 0.0971(4) 0.82375(18) 0.15697(17) 0.0742(13) Uani 1 1 d .
H2A H 0.1022 0.8242 0.1210 0.089 Uiso 1 1 calc R
C1 C 0.1870(3) 0.79583(15) 0.19179(14) 0.0500(9) Uani 1 1 d .
H1A H 0.2526 0.7773 0.1794 0.060 Uiso 1 1 calc R
C9 C 0.4753(3) 0.84008(13) 0.39377(11) 0.0330(6) Uani 1 1 d .
C10 C 0.3913(3) 0.88755(14) 0.38769(11) 0.0366(7) Uani 1 1 d .
C11 C 0.4115(3) 0.94669(15) 0.40918(13) 0.0457(8) Uani 1 1 d .
C12 C 0.5195(3) 0.96059(15) 0.43851(13) 0.0479(9) Uani 1 1 d .
C13 C 0.6034(3) 0.91464(16) 0.44806(12) 0.0452(8) Uani 1 1 d .
C14 C 0.5800(3) 0.85642(15) 0.42587(12) 0.0412(7) Uani 1 1 d .
C15 C 0.4720(2) 0.71720(13) 0.41046(11) 0.0319(6) Uani 1 1 d .
C20 C 0.5547(3) 0.66906(15) 0.42087(12) 0.0436(8) Uani 1 1 d .
C19 C 0.5489(4) 0.62316(16) 0.45802(14) 0.0556(10) Uani 1 1 d .
C18 C 0.4596(4) 0.62430(16) 0.48756(14) 0.0549(10) Uani 1 1 d .
C17 C 0.3776(3) 0.67209(16) 0.48107(12) 0.0470(8) Uani 1 1 d .
C16 C 0.3864(3) 0.71705(14) 0.44359(11) 0.0365(7) Uani 1 1 d .
C22 C 0.5687(3) 0.77113(14) 0.22009(12) 0.0390(7) Uani 1 1 d .
C27 C 0.6578(3) 0.75835(18) 0.19084(14) 0.0554(9) Uani 1 1 d .
H27A H 0.7088 0.7238 0.1990 0.066 Uiso 1 1 calc R
C26 C 0.6713(5) 0.7976(2) 0.14882(16) 0.0806(14) Uani 1 1 d .
H26A H 0.7314 0.7896 0.1284 0.097 Uiso 1 1 calc R
C25 C 0.5959(6) 0.8479(3) 0.13766(19) 0.0971(18) Uani 1 1 d .
H25A H 0.6038 0.8737 0.1089 0.116 Uiso 1 1 calc R
C24 C 0.5097(5) 0.8610(2) 0.16748(19) 0.0843(15) Uani 1 1 d .
H24A H 0.4597 0.8960 0.1595 0.101 Uiso 1 1 calc R
C23 C 0.4958(3) 0.82312(16) 0.20925(16) 0.0585(10) Uani 1 1 d .
H23A H 0.4373 0.8325 0.2302 0.070 Uiso 1 1 calc R
C34 C 0.4670(3) 0.62664(13) 0.16323(11) 0.0333(7) Uani 1 1 d .
C35 C 0.5729(3) 0.61405(14) 0.14454(13) 0.0426(8) Uani 1 1 d .
H35A H 0.6302 0.5875 0.1635 0.051 Uiso 1 1 calc R
C36 C 0.5943(4) 0.64044(16) 0.09804(14) 0.0565(10) Uani 1 1 d .
H36A H 0.6658 0.6312 0.0855 0.068 Uiso 1 1 calc R
C37 C 0.5128(4) 0.67979(17) 0.07006(14) 0.0590(10) Uani 1 1 d .
H37A H 0.5283 0.6975 0.0385 0.071 Uiso 1 1 calc R
C38 C 0.4084(4) 0.69311(17) 0.08850(14) 0.0585(10) Uani 1 1 d .
H38A H 0.3522 0.7201 0.0694 0.070 Uiso 1 1 calc R
C39 C 0.3852(3) 0.66717(15) 0.13481(13) 0.0447(8) Uani 1 1 d .
H39A H 0.3137 0.6769 0.1472 0.054 Uiso 1 1 calc R
C28 C 0.5591(2) 0.55058(13) 0.25421(11) 0.0328(6) Uani 1 1 d .
C33 C 0.6016(3) 0.49829(15) 0.22959(13) 0.0432(8) Uani 1 1 d .
H33A H 0.5617 0.4849 0.1969 0.052 Uiso 1 1 calc R
C32 C 0.7015(3) 0.46643(16) 0.25309(17) 0.0577(10) Uani 1 1 d .
H32A H 0.7298 0.4316 0.2363 0.069 Uiso 1 1 calc R
C31 C 0.7604(3) 0.48560(19) 0.30143(18) 0.0665(11) Uani 1 1 d .
H31A H 0.8289 0.4640 0.3172 0.080 Uiso 1 1 calc R
C30 C 0.7187(3) 0.53623(19) 0.32639(16) 0.0641(11) Uani 1 1 d .
H30A H 0.7578 0.5489 0.3594 0.077 Uiso 1 1 calc R
C29 C 0.6188(3) 0.56829(15) 0.30249(13) 0.0427(8) Uani 1 1 d .
H29A H 0.5909 0.6030 0.3196 0.051 Uiso 1 1 calc R
C40 C 0.3334(3) 0.52532(13) 0.19868(12) 0.0343(7) Uani 1 1 d .
C41 C 0.3281(3) 0.47391(14) 0.23171(13) 0.0408(7) Uani 1 1 d .
H41A H 0.3678 0.4755 0.2664 0.049 Uiso 1 1 calc R
C42 C 0.2647(3) 0.42060(16) 0.21381(17) 0.0554(10) Uani 1 1 d .
H42A H 0.2630 0.3858 0.2361 0.066 Uiso 1 1 calc R
C43 C 0.2044(3) 0.41842(18) 0.16349(19) 0.0645(11) Uani 1 1 d .
H43A H 0.1614 0.3822 0.1514 0.077 Uiso 1 1 calc R
C44 C 0.2070(3) 0.46947(19) 0.13074(15) 0.0589(10) Uani 1 1 d .
H44A H 0.1645 0.4682 0.0966 0.071 Uiso 1 1 calc R
C45 C 0.2719(3) 0.52245(16) 0.14806(13) 0.0450(8) Uani 1 1 d .
H45A H 0.2745 0.5567 0.1254 0.054 Uiso 1 1 calc R
C52 C 0.2135(3) 0.56457(13) 0.33066(11) 0.0307(6) Uani 1 1 d .
C57 C 0.3296(3) 0.55106(14) 0.35360(11) 0.0378(7) Uani 1 1 d .
H57A H 0.3940 0.5704 0.3409 0.045 Uiso 1 1 calc R
C56 C 0.3515(3) 0.50919(15) 0.39523(13) 0.0478(8) Uani 1 1 d .
H56A H 0.4304 0.5007 0.4108 0.057 Uiso 1 1 calc R
C55 C 0.2580(4) 0.48042(16) 0.41358(13) 0.0545(10) Uani 1 1 d .
H55A H 0.2730 0.4516 0.4413 0.065 Uiso 1 1 calc R
C54 C 0.1425(3) 0.49356(15) 0.39150(13) 0.0502(9) Uani 1 1 d .
H54A H 0.0786 0.4738 0.4044 0.060 Uiso 1 1 calc R
C53 C 0.1197(3) 0.53575(14) 0.35036(12) 0.0407(7) Uani 1 1 d .
H53A H 0.0404 0.5449 0.3357 0.049 Uiso 1 1 calc R
C58 C 0.0909(2) 0.59440(14) 0.22467(11) 0.0312(6) Uani 1 1 d .
C63 C 0.0617(3) 0.63459(16) 0.18258(12) 0.0437(8) Uani 1 1 d .
H63A H 0.0980 0.6743 0.1831 0.052 Uiso 1 1 calc R
C62 C -0.0201(3) 0.61700(19) 0.13998(13) 0.0576(10) Uani 1 1 d .
H62A H -0.0410 0.6451 0.1120 0.069 Uiso 1 1 calc R
C61 C -0.0712(3) 0.5581(2) 0.13844(14) 0.0588(10) Uani 1 1 d .
H61A H -0.1261 0.5458 0.1092 0.071 Uiso 1 1 calc R
C60 C -0.0419(3) 0.51765(17) 0.17945(13) 0.0495(9) Uani 1 1 d .
H60A H -0.0769 0.4775 0.1783 0.059 Uiso 1 1 calc R
C59 C 0.0391(3) 0.53541(14) 0.22270(12) 0.0386(7) Uani 1 1 d .
H59A H 0.0590 0.5073 0.2507 0.046 Uiso 1 1 calc R
C46 C 0.0778(2) 0.67155(13) 0.31203(11) 0.0298(6) Uani 1 1 d .
C47 C 0.1143(3) 0.69453(16) 0.36166(12) 0.0431(8) Uani 1 1 d .
H47A H 0.1941 0.6892 0.3773 0.052 Uiso 1 1 calc R
C48 C 0.0361(3) 0.72518(17) 0.38880(13) 0.0527(9) Uani 1 1 d .
H48A H 0.0628 0.7403 0.4227 0.063 Uiso 1 1 calc R
C49 C -0.0797(3) 0.73373(19) 0.36664(15) 0.0580(10) Uani 1 1 d .
H49A H -0.1332 0.7550 0.3850 0.070 Uiso 1 1 calc R
C50 C -0.1174(3) 0.7111(2) 0.31751(16) 0.0710(13) Uani 1 1 d .
H50A H -0.1975 0.7166 0.3022 0.085 Uiso 1 1 calc R
C51 C -0.0393(3) 0.68029(17) 0.28985(13) 0.0517(9) Uani 1 1 d .
H51A H -0.0664 0.6653 0.2559 0.062 Uiso 1 1 calc R
B1 B 0.4661(3) 0.77115(15) 0.36467(13) 0.0312(7) Uani 1 1 d .
C101 C 0.0441(4) 0.5602(2) 0.50207(18) 0.0828(13) Uiso 1 1 d .
H10A H 0.0743 0.6014 0.5037 0.099 Uiso 1 1 calc R
C100 C 0.1116(4) 0.5110(2) 0.52654(18) 0.0798(13) Uiso 1 1 d .
H100 H 0.1887 0.5188 0.5446 0.096 Uiso 1 1 calc R
C102 C -0.0676(4) 0.5472(2) 0.47544(18) 0.0809(13) Uiso 1 1 d .
H102 H -0.1138 0.5799 0.4583 0.097 Uiso 1 1 calc R
C202 C 1.0209(5) 0.3241(3) 0.9971(2) 0.1072(18) Uiso 1 1 d .
H20F H 1.0762 0.3521 0.9827 0.129 Uiso 1 1 calc R
H20G H 1.0501 0.3189 1.0346 0.129 Uiso 1 1 calc R
C201 C 1.0210(7) 0.2632(4) 0.9716(3) 0.151(3) Uiso 1 1 d .
H20D H 0.9658 0.2355 0.9866 0.182 Uiso 1 1 calc R
H20E H 0.9891 0.2687 0.9345 0.182 Uiso 1 1 calc R
C203 C 0.9002(7) 0.3540(4) 0.9905(3) 0.157(3) Uiso 1 1 d .
H20H H 0.8727 0.3598 0.9531 0.189 Uiso 1 1 calc R
H20L H 0.8448 0.3248 1.0037 0.189 Uiso 1 1 calc R
C204 C 0.8926(8) 0.4150(4) 1.0168(3) 0.196(4) Uiso 1 1 d .
H20I H 0.8112 0.4304 1.0099 0.294 Uiso 1 1 calc R
H20J H 0.9454 0.4449 1.0036 0.294 Uiso 1 1 calc R
H20K H 0.9164 0.4098 1.0542 0.294 Uiso 1 1 calc R
C200 C 1.1294(7) 0.2330(4) 0.9751(3) 0.168(3) Uiso 1 1 d .
H20A H 1.1186 0.1930 0.9570 0.252 Uiso 1 1 calc R
H20B H 1.1614 0.2258 1.0116 0.252 Uiso 1 1 calc R
H20C H 1.1845 0.2588 0.9591 0.252 Uiso 1 1 calc R

loop_
_atom_site_aniso_label
_atom_site_aniso_U_11
_atom_site_aniso_U_22
_atom_site_aniso_U_33
_atom_site_aniso_U_23
_atom_site_aniso_U_13
_atom_site_aniso_U_12
Rh1 0.02080(11) 0.02388(11) 0.02820(11) -0.00129(9) 0.00506(8) 0.00141(9)
S1 0.0243(4) 0.0317(4) 0.0370(4) -0.0028(3) 0.0083(3) -0.0011(3)
P1 0.0289(4) 0.0265(4) 0.0302(4) -0.0009(3) 0.0072(3) 0.0029(3)
P2 0.0225(4) 0.0278(4) 0.0287(4) -0.0006(3) 0.0046(3) 0.0001(3)
F2 0.0829(16) 0.0342(11) 0.0912(17) -0.0017(11) 0.0218(13) 0.0136(11)
F3 0.1137(19) 0.0341(11) 0.0665(14) -0.0148(10) 0.0241(13) -0.0208(12)
F4 0.0726(15) 0.0671(14) 0.0548(13) -0.0176(10) -0.0049(11) -0.0249(12)
F5 0.0453(11) 0.0539(12) 0.0661(13) -0.0166(10) -0.0137(10) 0.0053(10)
F1 0.0451(11) 0.0421(11) 0.0682(13) -0.0050(9) 0.0001(10) 0.0118(9)
F9 0.1002(19) 0.0679(15) 0.0848(17) 0.0113(13) -0.0166(14) 0.0467(14)
F8 0.128(2) 0.0664(15) 0.0651(15) 0.0326(12) -0.0098(14) -0.0008(15)
F7 0.0779(15) 0.0754(15) 0.0509(12) 0.0044(11) 0.0196(11) -0.0193(12)
F6 0.0372(10) 0.0440(10) 0.0512(11) -0.0020(8) 0.0122(8) 0.0064(8)
F10 0.0489(12) 0.0721(14) 0.0589(13) -0.0097(10) 0.0040(10) 0.0292(10)
C21 0.0306(16) 0.0468(19) 0.0410(17) -0.0137(14) 0.0035(13) -0.0079(14)
C8 0.0256(14) 0.0254(14) 0.0348(15) -0.0030(12) 0.0100(12) 0.0022(12)
C7 0.0287(15) 0.0231(14) 0.0412(17) -0.0033(12) 0.0076(13) -0.0001(12)
C6 0.0291(16) 0.0237(15) 0.0519(19) 0.0024(13) -0.0050(13) -0.0016(13)
C5 0.0358(19) 0.045(2) 0.094(3) 0.008(2) 0.0068(19) 0.0089(17)
C4 0.034(2) 0.064(3) 0.154(5) 0.031(3) -0.001(3) 0.016(2)
C3 0.056(3) 0.062(3) 0.127(5) 0.039(3) -0.039(3) -0.006(2)
C2 0.086(3) 0.053(2) 0.070(3) 0.018(2) -0.032(2) -0.014(2)
C1 0.054(2) 0.0336(18) 0.057(2) 0.0044(16) -0.0091(17) -0.0011(16)
C9 0.0352(16) 0.0308(16) 0.0333(15) -0.0018(12) 0.0063(12) -0.0014(13)
C10 0.0421(18) 0.0314(16) 0.0372(17) 0.0018(13) 0.0093(14) 0.0005(14)
C11 0.062(2) 0.0282(17) 0.050(2) 0.0025(14) 0.0193(17) 0.0092(17)
C12 0.074(3) 0.0329(18) 0.0406(18) -0.0074(14) 0.0201(17) -0.0144(18)
C13 0.052(2) 0.046(2) 0.0364(17) -0.0068(15) 0.0037(15) -0.0156(17)
C14 0.0457(19) 0.0384(18) 0.0393(17) -0.0049(14) 0.0057(14) -0.0006(16)
C15 0.0313(16) 0.0315(16) 0.0307(15) -0.0069(12) -0.0025(12) 0.0011(13)
C20 0.0443(19) 0.044(2) 0.0380(17) -0.0065(14) -0.0060(14) 0.0131(16)
C19 0.068(3) 0.042(2) 0.050(2) -0.0010(16) -0.0135(19) 0.0209(19)
C18 0.075(3) 0.042(2) 0.0405(19) 0.0106(16) -0.0119(18) 0.0000(19)
C17 0.053(2) 0.051(2) 0.0359(17) -0.0011(15) 0.0026(15) -0.0090(18)
C16 0.0374(17) 0.0339(17) 0.0357(16) -0.0040(13) -0.0018(13) -0.0001(14)
C22 0.0387(18) 0.0380(18) 0.0400(17) -0.0037(14) 0.0048(14) -0.0169(15)
C27 0.062(2) 0.058(2) 0.050(2) -0.0116(17) 0.0221(18) -0.0240(19)
C26 0.104(4) 0.090(3) 0.055(3) -0.008(2) 0.038(3) -0.044(3)
C25 0.145(5) 0.080(4) 0.064(3) 0.020(3) 0.011(3) -0.055(4)
C24 0.106(4) 0.056(3) 0.085(3) 0.025(2) -0.004(3) -0.022(3)
C23 0.055(2) 0.044(2) 0.074(3) 0.0141(19) 0.0026(19) -0.0064(18)
C34 0.0407(17) 0.0276(15) 0.0326(15) -0.0014(12) 0.0089(13) -0.0017(13)
C35 0.052(2) 0.0320(17) 0.0475(19) 0.0017(14) 0.0202(15) 0.0020(15)
C36 0.077(3) 0.045(2) 0.056(2) -0.0023(17) 0.037(2) -0.004(2)
C37 0.093(3) 0.048(2) 0.0402(19) 0.0064(17) 0.024(2) -0.008(2)
C38 0.076(3) 0.051(2) 0.048(2) 0.0148(17) 0.0062(19) 0.005(2)
C39 0.0467(19) 0.045(2) 0.0434(18) 0.0064(15) 0.0083(15) 0.0070(16)
C28 0.0304(15) 0.0314(16) 0.0379(16) 0.0055(12) 0.0095(13) 0.0053(13)
C33 0.0420(18) 0.0380(18) 0.052(2) 0.0046(15) 0.0164(15) 0.0098(15)
C32 0.051(2) 0.040(2) 0.087(3) 0.0098(19) 0.027(2) 0.0217(18)
C31 0.045(2) 0.060(3) 0.092(3) 0.022(2) 0.003(2) 0.020(2)
C30 0.055(2) 0.065(3) 0.067(3) 0.013(2) -0.0091(19) 0.012(2)
C29 0.0408(18) 0.0367(18) 0.0489(19) 0.0040(14) 0.0014(15) 0.0077(15)
C40 0.0343(16) 0.0278(15) 0.0437(17) -0.0081(13) 0.0146(13) 0.0012(13)
C41 0.0382(17) 0.0328(17) 0.054(2) -0.0035(14) 0.0153(15) 0.0032(14)
C42 0.049(2) 0.0297(18) 0.092(3) -0.0016(18) 0.025(2) -0.0013(16)
C43 0.052(2) 0.042(2) 0.103(3) -0.028(2) 0.021(2) -0.0128(18)
C44 0.053(2) 0.067(3) 0.057(2) -0.028(2) 0.0114(18) -0.011(2)
C45 0.0454(19) 0.049(2) 0.0429(19) -0.0110(15) 0.0135(15) -0.0066(16)
C52 0.0335(16) 0.0287(15) 0.0308(15) -0.0011(12) 0.0074(12) 0.0014(13)
C57 0.0391(17) 0.0358(17) 0.0385(17) 0.0020(13) 0.0062(13) 0.0017(14)
C56 0.053(2) 0.046(2) 0.0424(19) 0.0074(15) 0.0018(16) 0.0132(17)
C55 0.087(3) 0.041(2) 0.0373(18) 0.0118(15) 0.0169(19) 0.012(2)
C54 0.068(2) 0.0424(19) 0.0450(19) 0.0058(15) 0.0251(18) -0.0039(18)
C53 0.0415(18) 0.0436(19) 0.0390(17) 0.0012(14) 0.0124(14) -0.0013(15)
C58 0.0256(14) 0.0397(17) 0.0290(14) -0.0034(12) 0.0065(11) -0.0043(13)
C63 0.0460(19) 0.048(2) 0.0362(17) 0.0022(14) 0.0033(14) -0.0110(16)
C62 0.055(2) 0.078(3) 0.0374(19) 0.0081(18) -0.0021(16) -0.012(2)
C61 0.048(2) 0.083(3) 0.042(2) -0.0138(19) -0.0037(16) -0.019(2)
C60 0.045(2) 0.053(2) 0.051(2) -0.0154(17) 0.0086(16) -0.0198(17)
C59 0.0359(17) 0.0387(18) 0.0418(17) -0.0028(14) 0.0077(14) -0.0045(14)
C46 0.0232(14) 0.0311(15) 0.0360(15) -0.0025(12) 0.0070(11) 0.0004(12)
C47 0.0288(16) 0.058(2) 0.0419(18) -0.0121(15) 0.0038(13) 0.0063(15)
C48 0.0376(19) 0.076(3) 0.045(2) -0.0215(18) 0.0073(15) 0.0065(18)
C49 0.0335(19) 0.080(3) 0.062(2) -0.026(2) 0.0128(16) 0.0125(18)
C50 0.0249(18) 0.112(4) 0.074(3) -0.033(3) 0.0015(17) 0.014(2)
C51 0.0292(17) 0.079(3) 0.0457(19) -0.0200(18) 0.0001(14) 0.0103(17)
B1 0.0268(17) 0.0318(18) 0.0337(17) -0.0043(14) 0.0009(13) 0.0013(14)

loop_
_atom_type_symbol
_atom_type_description
_atom_type_scat_dispersion_real
_atom_type_scat_dispersion_imag
_atom_type_scat_source
C C 0.0033 0.0016 'International Tables Vol C Tables 4.2.6.8 and 6.1.1.4'
H H 0.0000 0.0000 'International Tables Vol C Tables 4.2.6.8 and 6.1.1.4'
O O 0.0106 0.0060 'International Tables Vol C Tables 4.2.6.8 and 6.1.1.4'
B B 0.0013 0.0007 'International Tables Vol C Tables 4.2.6.8 and 6.1.1.4'
F F 0.0171 0.0103 'International Tables Vol C Tables 4.2.6.8 and 6.1.1.4'
P P 0.1023 0.0942 'International Tables Vol C Tables 4.2.6.8 and 6.1.1.4'
S S 0.1246 0.1234 'International Tables Vol C Tables 4.2.6.8 and 6.1.1.4'
Rh Rh -1.1178 0.9187 'International Tables Vol C Tables 4.2.6.8 and 6.1.1.4'

loop_
_geom_angle_atom_site_label_1
_geom_angle_atom_site_label_2
_geom_angle_atom_site_label_3
_geom_angle
_geom_angle_site_symmetry_1
C7 Rh1 P2 89.67(7) .
C7 Rh1 C8 31.51(10) .
P2 Rh1 C8 99.64(7) .
C7 Rh1 P1 157.90(8) .
P2 Rh1 P1 94.34(3) .
C8 Rh1 P1 163.77(7) .
C7 Rh1 S1 93.63(7) .
P2 Rh1 S1 168.74(3) .
C8 Rh1 S1 78.05(7) .
P1 Rh1 S1 86.64(3) .
C22 S1 C21 101.61(15) .
C22 S1 Rh1 113.43(10) .
C21 S1 Rh1 105.68(10) .
C34 P1 C28 105.11(13) .
C34 P1 C40 102.50(13) .
C28 P1 C40 98.67(13) .
C34 P1 Rh1 106.56(9) .
C28 P1 Rh1 117.57(10) .
C40 P1 Rh1 124.21(9) .
C52 P2 C58 107.36(13) .
C52 P2 C46 97.09(13) .
C58 P2 C46 100.25(13) .
C52 P2 Rh1 112.33(9) .
C58 P2 Rh1 118.85(9) .
C46 P2 Rh1 118.18(9) .
B1 C21 S1 115.1(2) .
B1 C21 H21A 108.5 .
S1 C21 H21A 108.5 .
B1 C21 H21B 108.5 .
S1 C21 H21B 108.5 .
H21A C21 H21B 107.5 .
C7 C8 B1 161.6(3) .
C7 C8 Rh1 71.67(18) .
B1 C8 Rh1 114.12(18) .
C8 C7 C6 160.4(3) .
C8 C7 Rh1 76.82(18) .
C6 C7 Rh1 122.7(2) .
C1 C6 C5 119.0(3) .
C1 C6 C7 120.9(3) .
C5 C6 C7 120.1(3) .
C4 C5 C6 119.2(4) .
C4 C5 H5A 120.4 .
C6 C5 H5A 120.4 .
C3 C4 C5 121.3(4) .
C3 C4 H4A 119.3 .
C5 C4 H4A 119.3 .
C4 C3 C2 119.8(4) .
C4 C3 H3A 120.1 .
C2 C3 H3A 120.1 .
C3 C2 C1 120.4(4) .
C3 C2 H2A 119.8 .
C1 C2 H2A 119.8 .
C2 C1 C6 120.2(4) .
C2 C1 H1A 119.9 .
C6 C1 H1A 119.9 .
C10 C9 C14 113.4(3) .
C10 C9 B1 127.3(3) .
C14 C9 B1 119.2(3) .
F1 C10 C11 115.7(3) .
F1 C10 C9 120.8(3) .
C11 C10 C9 123.5(3) .
F2 C11 C12 119.8(3) .
F2 C11 C10 120.3(3) .
C12 C11 C10 119.9(3) .
F3 C12 C13 120.3(3) .
F3 C12 C11 120.6(3) .
C13 C12 C11 119.1(3) .
F4 C13 C12 120.0(3) .
F4 C13 C14 120.9(3) .
C12 C13 C14 119.2(3) .
F5 C14 C13 115.9(3) .
F5 C14 C9 119.4(3) .
C13 C14 C9 124.8(3) .
C20 C15 C16 113.2(3) .
C20 C15 B1 127.5(3) .
C16 C15 B1 119.4(3) .
F10 C20 C19 116.0(3) .
F10 C20 C15 120.3(3) .
C19 C20 C15 123.8(3) .
F9 C19 C18 119.9(3) .
F9 C19 C20 120.1(4) .
C18 C19 C20 119.9(3) .
F8 C18 C19 120.5(4) .
F8 C18 C17 119.9(4) .
C19 C18 C17 119.6(3) .
F7 C17 C18 120.6(3) .
F7 C17 C16 120.7(3) .
C18 C17 C16 118.8(3) .
F6 C16 C17 116.1(3) .
F6 C16 C15 119.2(3) .
C17 C16 C15 124.7(3) .
C27 C22 C23 120.8(3) .
C27 C22 S1 117.1(3) .
C23 C22 S1 122.1(3) .
C22 C27 C26 119.0(4) .
C22 C27 H27A 120.5 .
C26 C27 H27A 120.5 .
C25 C26 C27 119.4(4) .
C25 C26 H26A 120.3 .
C27 C26 H26A 120.3 .
C24 C25 C26 121.2(4) .
C24 C25 H25A 119.4 .
C26 C25 H25A 119.4 .
C25 C24 C23 120.2(5) .
C25 C24 H24A 119.9 .
C23 C24 H24A 119.9 .
C24 C23 C22 119.4(4) .
C24 C23 H23A 120.3 .
C22 C23 H23A 120.3 .
C35 C34 C39 118.5(3) .
C35 C34 P1 124.5(2) .
C39 C34 P1 117.0(2) .
C36 C35 C34 120.1(3) .
C36 C35 H35A 120.0 .
C34 C35 H35A 120.0 .
C37 C36 C35 121.0(3) .
C37 C36 H36A 119.5 .
C35 C36 H36A 119.5 .
C36 C37 C38 119.4(3) .
C36 C37 H37A 120.3 .
C38 C37 H37A 120.3 .
C37 C38 C39 120.5(3) .
C37 C38 H38A 119.7 .
C39 C38 H38A 119.7 .
C38 C39 C34 120.4(3) .
C38 C39 H39A 119.8 .
C34 C39 H39A 119.8 .
C29 C28 C33 118.3(3) .
C29 C28 P1 121.0(2) .
C33 C28 P1 120.7(2) .
C32 C33 C28 120.4(3) .
C32 C33 H33A 119.8 .
C28 C33 H33A 119.8 .
C33 C32 C31 120.2(3) .
C33 C32 H32A 119.9 .
C31 C32 H32A 119.9 .
C30 C31 C32 120.1(3) .
C30 C31 H31A 120.0 .
C32 C31 H31A 120.0 .
C31 C30 C29 119.5(4) .
C31 C30 H30A 120.2 .
C29 C30 H30A 120.2 .
C28 C29 C30 121.6(3) .
C28 C29 H29A 119.2 .
C30 C29 H29A 119.2 .
C45 C40 C41 118.7(3) .
C45 C40 P1 122.6(2) .
C41 C40 P1 118.6(2) .
C42 C41 C40 120.5(3) .
C42 C41 H41A 119.8 .
C40 C41 H41A 119.8 .
C43 C42 C41 120.1(4) .
C43 C42 H42A 119.9 .
C41 C42 H42A 119.9 .
C42 C43 C44 120.0(3) .
C42 C43 H43A 120.0 .
C44 C43 H43A 120.0 .
C43 C44 C45 120.2(4) .
C43 C44 H44A 119.9 .
C45 C44 H44A 119.9 .
C44 C45 C40 120.5(3) .
C44 C45 H45A 119.8 .
C40 C45 H45A 119.8 .
C57 C52 C53 118.7(3) .
C57 C52 P2 119.2(2) .
C53 C52 P2 121.6(2) .
C52 C57 C56 120.6(3) .
C52 C57 H57A 119.7 .
C56 C57 H57A 119.7 .
C55 C56 C57 120.0(3) .
C55 C56 H56A 120.0 .
C57 C56 H56A 120.0 .
C56 C55 C54 120.2(3) .
C56 C55 H55A 119.9 .
C54 C55 H55A 119.9 .
C55 C54 C53 120.3(3) .
C55 C54 H54A 119.9 .
C53 C54 H54A 119.9 .
C54 C53 C52 120.3(3) .
C54 C53 H53A 119.9 .
C52 C53 H53A 119.9 .
C59 C58 C63 118.9(3) .
C59 C58 P2 124.8(2) .
C63 C58 P2 116.2(2) .
C62 C63 C58 120.7(3) .
C62 C63 H63A 119.6 .
C58 C63 H63A 119.6 .
C63 C62 C61 119.9(3) .
C63 C62 H62A 120.1 .
C61 C62 H62A 120.1 .
C60 C61 C62 120.0(3) .
C60 C61 H61A 120.0 .
C62 C61 H61A 120.0 .
C61 C60 C59 120.4(3) .
C61 C60 H60A 119.8 .
C59 C60 H60A 119.8 .
C58 C59 C60 120.1(3) .
C58 C59 H59A 119.9 .
C60 C59 H59A 119.9 .
C51 C46 C47 118.3(3) .
C51 C46 P2 124.4(2) .
C47 C46 P2 117.3(2) .
C48 C47 C46 121.3(3) .
C48 C47 H47A 119.3 .
C46 C47 H47A 119.3 .
C49 C48 C47 120.2(3) .
C49 C48 H48A 119.9 .
C47 C48 H48A 119.9 .
C48 C49 C50 119.3(3) .
C48 C49 H49A 120.4 .
C50 C49 H49A 120.4 .
C49 C50 C51 121.0(3) .
C49 C50 H50A 119.5 .
C51 C50 H50A 119.5 .
C46 C51 C50 120.0(3) .
C46 C51 H51A 120.0 .
C50 C51 H51A 120.0 .
C8 B1 C15 110.5(2) .
C8 B1 C9 114.9(2) .
C15 B1 C9 107.5(2) .
C8 B1 C21 102.1(2) .
C15 B1 C21 118.2(2) .
C9 B1 C21 103.7(2) .
C102 C101 C100 118.5(5) .
C102 C101 H10A 120.8 .
C100 C101 H10A 120.8 .
C102 C100 C101 120.4(5) 3_566
C102 C100 H100 119.8 3_566
C101 C100 H100 119.8 .
C100 C102 C101 121.1(5) 3_566
C100 C102 H102 119.4 3_566
C101 C102 H102 119.4 .
C201 C202 C203 113.1(6) .
C201 C202 H20F 109.0 .
C203 C202 H20F 109.0 .
C201 C202 H20G 109.0 .
C203 C202 H20G 109.0 .
H20F C202 H20G 107.8 .
C200 C201 C202 116.7(7) .
C200 C201 H20D 108.1 .
C202 C201 H20D 108.1 .
C200 C201 H20E 108.1 .
C202 C201 H20E 108.1 .
H20D C201 H20E 107.3 .
C204 C203 C202 116.1(7) .
C204 C203 H20H 108.3 .
C202 C203 H20H 108.3 .
C204 C203 H20L 108.3 .
C202 C203 H20L 108.3 .
H20H C203 H20L 107.4 .
C203 C204 H20I 109.5 .
C203 C204 H20J 109.5 .
H20I C204 H20J 109.5 .
C203 C204 H20K 109.5 .
H20I C204 H20K 109.5 .
H20J C204 H20K 109.5 .
C201 C200 H20A 109.5 .
C201 C200 H20B 109.5 .
H20A C200 H20B 109.5 .
C201 C200 H20C 109.5 .
H20A C200 H20C 109.5 .
H20B C200 H20C 109.5 .

loop_
_geom_bond_atom_site_label_1
_geom_bond_atom_site_label_2
_geom_bond_distance
_geom_bond_site_symmetry_2
Rh1 C7 2.227(3) .
Rh1 P2 2.2701(7) .
Rh1 C8 2.284(3) .
Rh1 P1 2.3133(7) .
Rh1 S1 2.3918(7) .
S1 C22 1.786(3) .
S1 C21 1.825(3) .
P1 C34 1.836(3) .
P1 C28 1.836(3) .
P1 C40 1.839(3) .
P2 C52 1.829(3) .
P2 C58 1.830(3) .
P2 C46 1.840(3) .
F2 C11 1.345(4) .
F3 C12 1.349(3) .
F4 C13 1.350(4) .
F5 C14 1.361(4) .
F1 C10 1.348(3) .
F9 C19 1.348(4) .
F8 C18 1.353(4) .
F7 C17 1.345(4) .
F6 C16 1.351(3) .
F10 C20 1.357(4) .
C21 B1 1.648(4) .
C21 H21A 0.9800 .
C21 H21B 0.9800 .
C8 C7 1.226(4) .
C8 B1 1.601(4) .
C7 C6 1.454(4) .
C6 C1 1.387(5) .
C6 C5 1.393(5) .
C5 C4 1.388(6) .
C5 H5A 0.9400 .
C4 C3 1.361(7) .
C4 H4A 0.9400 .
C3 C2 1.364(7) .
C3 H3A 0.9400 .
C2 C1 1.386(5) .
C2 H2A 0.9400 .
C1 H1A 0.9400 .
C9 C10 1.382(4) .
C9 C14 1.384(4) .
C9 B1 1.646(4) .
C10 C11 1.381(4) .
C11 C12 1.370(5) .
C12 C13 1.360(5) .
C13 C14 1.375(4) .
C15 C20 1.387(4) .
C15 C16 1.389(4) .
C15 B1 1.644(4) .
C20 C19 1.379(5) .
C19 C18 1.358(5) .
C18 C17 1.371(5) .
C17 C16 1.377(4) .
C22 C27 1.378(5) .
C22 C23 1.385(5) .
C27 C26 1.398(5) .
C27 H27A 0.9400 .
C26 C25 1.372(7) .
C26 H26A 0.9400 .
C25 C24 1.363(7) .
C25 H25A 0.9400 .
C24 C23 1.377(6) .
C24 H24A 0.9400 .
C23 H23A 0.9400 .
C34 C35 1.386(4) .
C34 C39 1.392(4) .
C35 C36 1.382(4) .
C35 H35A 0.9400 .
C36 C37 1.368(5) .
C36 H36A 0.9400 .
C37 C38 1.372(5) .
C37 H37A 0.9400 .
C38 C39 1.381(5) .
C38 H38A 0.9400 .
C39 H39A 0.9400 .
C28 C29 1.378(4) .
C28 C33 1.404(4) .
C33 C32 1.379(5) .
C33 H33A 0.9400 .
C32 C31 1.386(6) .
C32 H32A 0.9400 .
C31 C30 1.377(6) .
C31 H31A 0.9400 .
C30 C29 1.385(4) .
C30 H30A 0.9400 .
C29 H29A 0.9400 .
C40 C45 1.387(4) .
C40 C41 1.396(4) .
C41 C42 1.384(4) .
C41 H41A 0.9400 .
C42 C43 1.376(5) .
C42 H42A 0.9400 .
C43 C44 1.381(6) .
C43 H43A 0.9400 .
C44 C45 1.384(5) .
C44 H44A 0.9400 .
C45 H45A 0.9400 .
C52 C57 1.388(4) .
C52 C53 1.391(4) .
C57 C56 1.391(4) .
C57 H57A 0.9400 .
C56 C55 1.370(5) .
C56 H56A 0.9400 .
C55 C54 1.375(5) .
C55 H55A 0.9400 .
C54 C53 1.387(4) .
C54 H54A 0.9400 .
C53 H53A 0.9400 .
C58 C59 1.384(4) .
C58 C63 1.384(4) .
C63 C62 1.379(4) .
C63 H63A 0.9400 .
C62 C61 1.379(5) .
C62 H62A 0.9400 .
C61 C60 1.368(5) .
C61 H61A 0.9400 .
C60 C59 1.387(4) .
C60 H60A 0.9400 .
C59 H59A 0.9400 .
C46 C51 1.376(4) .
C46 C47 1.377(4) .
C47 C48 1.376(4) .
C47 H47A 0.9400 .
C48 C49 1.362(5) .
C48 H48A 0.9400 .
C49 C50 1.365(5) .
C49 H49A 0.9400 .
C50 C51 1.386(5) .
C50 H50A 0.9400 .
C51 H51A 0.9400 .
C101 C102 1.374(6) .
C101 C100 1.392(6) .
C101 H10A 0.9400 .
C100 C102 1.334(6) 3_566
C100 H100 0.9400 .
C102 C100 1.334(6) 3_566
C102 H102 0.9400 .
C202 C201 1.455(8) .
C202 C203 1.494(8) .
C202 H20F 0.9800 .
C202 H20G 0.9800 .
C201 C200 1.377(9) .
C201 H20D 0.9800 .
C201 H20E 0.9800 .
C203 C204 1.475(10) .
C203 H20H 0.9800 .
C203 H20L 0.9800 .
C204 H20I 0.9700 .
C204 H20J 0.9700 .
C204 H20K 0.9700 .
C200 H20A 0.9700 .
C200 H20B 0.9700 .
C200 H20C 0.9700 .
